data_4002383
loop_
_publ_author_name
'Gich, M.'
'Frontera, C.'
'Ritter, C.'
'Roig, A.'
'Nogues, J.'
'Taboada, E.'
'Molins, E.'
'Macedo, W.A.A.'
'Ardisson, J.D.'
'Hardy, V.'
'Rechenberg, H.R.'
'Sort, J.'
'Skumryev, V.'

_publ_section_title
;
 High- and low-temperature crystal and magnetic structure of epsilon-Fe2
 O3 and their correlation to its magnetic properties
;
_journal_name_full 'Chemistry of Materials (1,1989-)'
_journal_page_first 3889
_journal_page_last 3897
_journal_volume 18
_journal_year 2007
_chemical_formula_sum 'Fe2 O3'
_space_group_IT_number 33
_symmetry_space_group_name_Hall 'P 2c -2n'
_symmetry_space_group_name_H-M 'P n a 21'
_cell_angle_alpha 90
_cell_angle_beta 90
_cell_angle_gamma 90
_cell_formula_units_Z 8
_cell_length_a 5.085
_cell_length_b 8.774
_cell_length_c 9.468
_cell_volume 422.422
_citation_journal_id_ASTM CMATEX
_cod_data_source_file Gich_CMATEX_2007_1305.cif
_cod_data_source_block Fe2O3
_cod_original_cell_volume 422.4223
_cod_database_code 4002383

loop_
_symmetry_equiv_pos_as_xyz
x,y,z
-x,-y,z+1/2
-x+1/2,y+1/2,z+1/2
x+1/2,-y+1/2,z

loop_
_atom_site_label
_atom_site_type_symbol
_atom_site_fract_x
_atom_site_fract_y
_atom_site_fract_z
_atom_site_occupancy
_atom_site_U_iso_or_equiv
O5 O-2 0.858 0.157 0.6685 1 0.0
Fe2 Fe+3 0.6867 0.0283 0.7938 1 0.0
O1 O-2 0.978 0.331 0.4288 1 0.0
O6 O-2 0.523 0.161 0.9257 1 0.0
Fe3 Fe+3 0.1852 0.1526 0 1 0.0
O3 O-2 0.646 0.9943 0.1871 1 0.0
Fe4 Fe+3 0.8098 0.1592 0.3079 1 0.0
O4 O-2 0.159 0.162 0.2002 1 0.0
O2 O-2 0.512 0.4871 0.4489 1 0.0
Fe1 Fe+3 0.1931 0.1514 0.582 1 0.0
